data_4030845
loop_
_publ_author_name
'Hagemann, H.'
'Kubel, F.'
'Bill, H.'

_publ_section_title
;
 Crystal structure of Sr4OCl6
;
_journal_name_full 'European Journal of Solid State and Inorganic Chemistry'
_journal_page_first 1101
_journal_page_last 1109
_journal_volume 33
_journal_year 1996
_chemical_formula_sum 'Cl6 O Sr4'
_chemical_formula_weight 579.18
_space_group_IT_number 186
_symmetry_cell_setting hexagonal
_symmetry_Int_Tables_number 186
_symmetry_space_group_name_Hall 'P 6c -2c'
_symmetry_space_group_name_H-M 'P 63 m c'
_cell_angle_alpha 90
_cell_angle_beta 90
_cell_angle_gamma 120
_cell_formula_units_Z 2
_cell_length_a 9.4513(4)
_cell_length_b 9.4513(4)
_cell_length_c 7.2036(10)
_cell_volume 557.27(8)
_diffrn_ambient_temperature 293
_diffrn_radiation_probe x-ray
_diffrn_radiation_type MoK\a
_diffrn_radiation_wavelength 0.71073
_exptl_absorpt_coefficient_mu 2.042
_exptl_crystal_density_diffrn 3.452
_exptl_crystal_F_000 524
_refine_ls_number_parameters 26
_refine_ls_number_reflns 451
_refine_ls_R_factor_gt 0.034
_refine_ls_wR_factor_gt 0.024
_cod_data_source_file EJSSIC-1996-33-1101-1109.cif
_cod_data_source_block Sr4OCl6
_cod_original_cell_volume 557.27(10)
_cod_database_code 4030845

loop_
_symmetry_equiv_pos_site_id
_symmetry_equiv_pos_as_xyz
1 x,y,z
2 x-y,x,1/2+z
3 -y,x-y,z
4 -x,-y,1/2+z
5 -x+y,-x,z
6 y,-x+y,1/2+z
7 y,x,1/2+z
8 -x+y,y,z
9 -x,-x+y,1/2+z
10 -y,-x,z
11 x-y,-y,1/2+z
12 x,x-y,z

loop_
_atom_site_aniso_label
_atom_site_aniso_U_11
_atom_site_aniso_U_22
_atom_site_aniso_U_33
_atom_site_aniso_U_12
_atom_site_aniso_U_13
_atom_site_aniso_U_23
Cl1 0.0162(4) 0.0162(4) 0.0254(9) 0.0040(5) 0.0025(3) -0.0025(3)
Cl2 0.0187(4) 0.0187(4) 0.0196(7) 0.0098(6) 0.0011(3) -0.0011(3)
Sr1 0.0136(2) 0.0136(2) 0.0187(3) 0.0082(2) -0.0006(1) 0.0006(1)
O 0.0136(18) 0.0136(18) 0.0140(40) 0.0068(9) 0 0
Sr2 0.0208(2) 0.0208(2) 0.0136(5) 0.0104(1) 0 0

loop_
_atom_site_label
_atom_site_type_symbol
_atom_site_fract_x
_atom_site_fract_y
_atom_site_fract_z
_atom_site_U_iso_or_equiv
Cl1 Cl 0.13966(10) 0.86034(10) 0.2862(3) 0.0211(4)
Cl2 Cl 0.53322(9) 0.46678(9) 0.1068(3) 0.0188(4)
Sr1 Sr 0.80372(3) 0.19628(3) 0.39545 0.0147(2)
O O 0.33333 0.66667 0.000(3) 0.0140(20)
Sr2 Sr 0.33333 0.66667 0.3261(3) 0.0184(2)

loop_
_atom_type_symbol
_atom_type_description
_atom_type_scat_dispersion_real
_atom_type_scat_dispersion_imag
_atom_type_scat_source
Cl Cl 0.1484 0.1585 ' International Tables Vol C Tables 4.2.6.8 and 6.1.1.4'
O O 0.0106 0.0060 ' International Tables Vol C Tables 4.2.6.8 and 6.1.1.4'
Sr Sr -1.5307 3.2498 ' International Tables Vol C Tables 4.2.6.8 and 6.1.1.4'
